data_7250622
loop_
_publ_author_name
'Teixeira, Micha\"el'
'Baudron, St\'ephane A.'

_publ_section_title
;
 Impact of ligand functionalization on the structure of strontium MOFs
 prepared in a deep eutectic solvent
;
_journal_issue 32
_journal_name_full CrystEngComm
_journal_page_first 5421
_journal_page_last 5430
_journal_paper_doi 10.1039/D5CE00497G
_journal_volume 27
_journal_year 2025
_chemical_formula_sum 'C14 H16 N4 O6 Sr'
_chemical_formula_weight 423.93
_space_group_crystal_system tetragonal
_space_group_IT_number 88
_space_group_name_Hall '-I 4ad'
_space_group_name_H-M_alt 'I 41/a :2'
_atom_sites_solution_hydrogens geom
_audit_creation_method SHELXL-2018/3
_audit_update_record
;
2025-05-12 deposited with the CCDC.	2025-07-03 downloaded from the CCDC.
;
_cell_angle_alpha 90
_cell_angle_beta 90
_cell_angle_gamma 90
_cell_formula_units_Z 16
_cell_length_a 22.2525(2)
_cell_length_b 22.2525(2)
_cell_length_c 13.4124(2)
_cell_measurement_reflns_used 14251
_cell_measurement_temperature 100(2)
_cell_measurement_theta_max 28.1000
_cell_measurement_theta_min 1.6720
_cell_volume 6641.47(13)
_computing_structure_refinement 'SHELXL-2018/3 (Sheldrick, 2018)'
_computing_structure_solution 'SHELXT 2018/2 (Sheldrick, 2018)'
_diffrn_ambient_temperature 100(2)
_diffrn_detector 'CCD plate'
_diffrn_detector_area_resol_mean 10.2930
_diffrn_detector_type Atlas
_diffrn_measured_fraction_theta_full 0.9989
_diffrn_measured_fraction_theta_max 0.0000
_diffrn_measurement_device 'four-circle diffractometer'
_diffrn_measurement_device_type 'Xcalibur, Atlas'
_diffrn_orient_matrix_type 'CrysAlisPro convention (1999,Acta A55,543-557)'
_diffrn_orient_matrix_UB_11 0.0028238000
_diffrn_orient_matrix_UB_12 -0.0291560000
_diffrn_orient_matrix_UB_13 -0.0120700000
_diffrn_orient_matrix_UB_21 -0.0289254000
_diffrn_orient_matrix_UB_22 -0.0006701000
_diffrn_orient_matrix_UB_23 -0.0141910000
_diffrn_orient_matrix_UB_31 0.0080964000
_diffrn_orient_matrix_UB_32 0.0077965000
_diffrn_orient_matrix_UB_33 -0.0464934000
_diffrn_radiation_monochromator synchrotron
_diffrn_radiation_probe x-ray
_diffrn_radiation_type synchrotron
_diffrn_radiation_wavelength 0.67163
_diffrn_reflns_av_R_equivalents 0.1537
_diffrn_reflns_av_sigmaI/netI 0.2233
_diffrn_reflns_limit_h_max 31
_diffrn_reflns_limit_h_min -31
_diffrn_reflns_limit_k_max 31
_diffrn_reflns_limit_k_min -31
_diffrn_reflns_limit_l_max 17
_diffrn_reflns_limit_l_min -18
_diffrn_reflns_number 59036
_diffrn_reflns_point_group_measured_fraction_full 0.999
_diffrn_reflns_theta_full 24.8200
_diffrn_reflns_theta_max 28.7486
_diffrn_reflns_theta_min 1.2229
_diffrn_source synchrotron
_exptl_absorpt_coefficient_mu 2.844
_exptl_absorpt_correction_T_max 1.00000
_exptl_absorpt_correction_T_min 0.81884
_exptl_absorpt_correction_type multi-scan
_exptl_absorpt_process_details
;
CrysAlisPro 1.171.42.49 (Rigaku Oxford Diffraction, 2022)
Empirical absorption correction using spherical harmonics,
implemented in SCALE3 ABSPACK scaling algorithm.
;
_exptl_crystal_colour colourless
_exptl_crystal_density_diffrn 1.696
_exptl_crystal_description prism
_exptl_crystal_F_000 3424
_refine_diff_density_max 0.984
_refine_diff_density_min -0.489
_refine_diff_density_rms 0.108
_refine_ls_extinction_method none
_refine_ls_goodness_of_fit_ref 1.159
_refine_ls_hydrogen_treatment constr
_refine_ls_matrix_type full
_refine_ls_number_parameters 226
_refine_ls_number_reflns 4908
_refine_ls_number_restraints 0
_refine_ls_restrained_S_all 1.159
_refine_ls_R_factor_all 0.0633
_refine_ls_R_factor_gt 0.0538
_refine_ls_shift/su_max 0.001
_refine_ls_shift/su_mean 0.000
_refine_ls_structure_factor_coef Fsqd
_refine_ls_weighting_details 'w=1/[\s^2^(Fo^2^)+(0.0219P)^2^+21.1219P] where P=(Fo^2^+2Fc^2^)/3'
_refine_ls_weighting_scheme calc
_refine_ls_wR_factor_gt 0.1076
_refine_ls_wR_factor_ref 0.1123
_reflns_Friedel_coverage 0.000
_reflns_number_gt 4476
_reflns_number_total 4908
_reflns_threshold_expression 'I > 2\s(I)'
_cod_data_source_file d5ce00497g2.cif
_cod_data_source_block SrMOF7
_cod_depositor_comments 'Adding full bibliography for 7250617--7250624.cif.'
_cod_original_cell_volume 6641.47(16)
_cod_original_sg_symbol_H-M 'I 41/a'
_cod_database_code 7250622
_shelx_shelxl_version_number 2018/3
_shelx_space_group_comment
;
The symmetry employed for this shelxl refinement is uniquely defined
by the following loop, which should always be used as a source of
symmetry information in preference to the above space-group names.
They are only intended as comments.
;
_oxdiff_diffrn_reflns_filtered 5930

loop_
_space_group_symop_operation_xyz
'x, y, z'
'-x+1/2, -y, z+1/2'
'-y+3/4, x+1/4, z+1/4'
'y+3/4, -x+3/4, z+3/4'
'x+1/2, y+1/2, z+1/2'
'-x+1, -y+1/2, z+1'
'-y+5/4, x+3/4, z+3/4'
'y+5/4, -x+5/4, z+5/4'
'-x, -y, -z'
'x-1/2, y, -z-1/2'
'y-3/4, -x-1/4, -z-1/4'
'-y-3/4, x-3/4, -z-3/4'
'-x+1/2, -y+1/2, -z+1/2'
'x, y+1/2, -z'
'y-1/4, -x+1/4, -z+1/4'
'-y-1/4, x-1/4, -z-1/4'

loop_
_atom_site_label
_atom_site_type_symbol
_atom_site_fract_x
_atom_site_fract_y
_atom_site_fract_z
_atom_site_U_iso_or_equiv
_atom_site_adp_type
_atom_site_occupancy
_atom_site_site_symmetry_order
_atom_site_calc_flag
_atom_site_refinement_flags_posn
_atom_site_refinement_flags_adp
_atom_site_refinement_flags_occupancy
_atom_site_disorder_assembly
_atom_site_disorder_group
Sr1 Sr 0.25852(2) 0.43223(2) 0.32072(2) 0.01486(9) Uani 1 1 d . . . . .
O3 O 0.26905(9) 0.55696(9) 0.00957(16) 0.0182(4) Uani 1 1 d . . . . .
O1 O 0.30466(10) 0.53135(10) 0.37554(17) 0.0233(5) Uani 1 1 d . . . . .
O4 O 0.34433(10) 0.59616(11) -0.07692(16) 0.0238(5) Uani 1 1 d . . . . .
O6 O 0.17246(11) 0.39692(10) 0.19583(17) 0.0255(5) Uani 1 1 d . . . . .
O2 O 0.35644(12) 0.60013(11) 0.45660(17) 0.0295(5) Uani 1 1 d . . . . .
O5 O 0.25960(12) 0.32129(11) 0.3739(2) 0.0316(6) Uani 1 1 d . . . . .
N5 N 0.28592(13) 0.31158(13) 0.5398(2) 0.0284(6) Uani 1 1 d . . . . .
H5 H 0.313397 0.339972 0.542603 0.034 Uiso 1 1 calc R U . . .
N4 N 0.14505(14) 0.31251(13) 0.1078(2) 0.0291(6) Uani 1 1 d . . . . .
H4 H 0.159360 0.322764 0.049089 0.035 Uiso 1 1 calc R U . . .
N3 N 0.12912(14) 0.31443(13) 0.2701(2) 0.0292(6) Uani 1 1 d . . . . .
H3 H 0.122840 0.329440 0.329947 0.035 Uiso 1 1 calc R U . . .
C8 C 0.32788(13) 0.58550(13) 0.1906(2) 0.0166(5) Uani 1 1 d . . . . .
H8 H 0.299798 0.553367 0.192687 0.020 Uiso 1 1 calc R U . . .
C6 C 0.34448(13) 0.61011(13) 0.0988(2) 0.0175(5) Uani 1 1 d . . . . .
N2 N 0.22186(14) 0.24656(13) 0.4762(3) 0.0364(7) Uani 1 1 d . . . . .
H2 H 0.194586 0.231655 0.435623 0.044 Uiso 1 1 calc R U . . .
C7 C 0.31801(13) 0.58569(13) 0.0040(2) 0.0178(5) Uani 1 1 d . . . . .
C12 C 0.15106(14) 0.34546(14) 0.1914(2) 0.0207(6) Uani 1 1 d . . . . .
C2 C 0.35209(13) 0.60758(13) 0.2792(2) 0.0175(5) Uani 1 1 d . . . . .
C1 C 0.33637(13) 0.57766(14) 0.3770(2) 0.0188(6) Uani 1 1 d . . . . .
C9 C 0.25646(15) 0.29594(14) 0.4562(3) 0.0276(7) Uani 1 1 d . . . . .
C3 C 0.39123(15) 0.65640(15) 0.2763(2) 0.0238(6) Uani 1 1 d . . . . .
H3A H 0.406827 0.672494 0.336553 0.029 Uiso 1 1 calc R U . . .
C5 C 0.38493(14) 0.65799(15) 0.0968(2) 0.0235(6) Uani 1 1 d . . . . .
H5A H 0.397151 0.674548 0.034748 0.028 Uiso 1 1 calc R U . . .
C4 C 0.40752(15) 0.68164(16) 0.1855(3) 0.0272(7) Uani 1 1 d . . . . .
H4A H 0.434086 0.715049 0.183882 0.033 Uiso 1 1 calc R U . . .
C10 C 0.26686(17) 0.27588(16) 0.6252(3) 0.0331(8) Uani 1 1 d . . . . .
H10A H 0.238186 0.298284 0.667680 0.040 Uiso 1 1 calc R U . . .
H10B H 0.301610 0.263042 0.666083 0.040 Uiso 1 1 calc R U . . .
C14 C 0.11164(16) 0.25759(14) 0.1280(3) 0.0275(7) Uani 1 1 d . . . . .
H14A H 0.129839 0.222654 0.093670 0.033 Uiso 1 1 calc R U . . .
H14B H 0.069091 0.261438 0.107347 0.033 Uiso 1 1 calc R U . . .
C13 C 0.1174(2) 0.25208(16) 0.2410(3) 0.0369(9) Uani 1 1 d . . . . .
H13A H 0.079768 0.236864 0.271307 0.044 Uiso 1 1 calc R U . . .
H13B H 0.151076 0.225371 0.259820 0.044 Uiso 1 1 calc R U . . .
C11 C 0.23647(19) 0.22203(17) 0.5742(3) 0.0406(10) Uani 1 1 d . . . . .
H11A H 0.264231 0.187414 0.568816 0.049 Uiso 1 1 calc R U . . .
H11B H 0.199818 0.209438 0.610430 0.049 Uiso 1 1 calc R U . . .

loop_
_atom_site_aniso_label
_atom_site_aniso_U_11
_atom_site_aniso_U_22
_atom_site_aniso_U_33
_atom_site_aniso_U_23
_atom_site_aniso_U_13
_atom_site_aniso_U_12
Sr1 0.01844(13) 0.01724(13) 0.00890(15) 0.00035(9) 0.00000(9) 0.00068(9)
O3 0.0205(10) 0.0218(10) 0.0124(11) 0.0020(8) -0.0015(8) -0.0031(8)
O1 0.0290(11) 0.0279(11) 0.0129(12) 0.0031(9) -0.0023(9) -0.0093(9)
O4 0.0265(11) 0.0333(12) 0.0118(12) -0.0020(9) 0.0021(8) -0.0038(9)
O6 0.0365(13) 0.0234(11) 0.0166(12) 0.0024(9) -0.0038(9) -0.0089(9)
O2 0.0446(14) 0.0323(12) 0.0116(12) -0.0011(9) -0.0040(10) -0.0147(11)
O5 0.0378(13) 0.0231(11) 0.0338(15) 0.0042(10) -0.0023(11) 0.0047(10)
N5 0.0289(14) 0.0253(13) 0.0311(17) 0.0056(12) 0.0023(12) -0.0042(11)
N4 0.0423(17) 0.0237(13) 0.0212(16) -0.0016(11) 0.0058(12) -0.0070(12)
N3 0.0422(17) 0.0277(14) 0.0178(15) 0.0017(11) -0.0006(12) -0.0069(12)
C8 0.0185(12) 0.0187(12) 0.0127(14) 0.0009(10) -0.0002(10) -0.0011(10)
C6 0.0164(12) 0.0220(13) 0.0140(15) 0.0005(11) 0.0002(10) 0.0012(10)
N2 0.0329(16) 0.0245(14) 0.052(2) 0.0033(14) -0.0020(14) -0.0051(12)
C7 0.0207(13) 0.0212(13) 0.0116(14) 0.0014(10) -0.0003(10) 0.0023(10)
C12 0.0216(13) 0.0214(13) 0.0189(16) 0.0031(11) -0.0010(11) 0.0007(11)
C2 0.0194(12) 0.0203(13) 0.0128(15) 0.0019(10) -0.0004(10) 0.0008(10)
C1 0.0182(13) 0.0246(14) 0.0137(15) -0.0008(11) -0.0004(10) 0.0008(10)
C9 0.0280(16) 0.0187(14) 0.036(2) 0.0044(13) 0.0031(14) 0.0043(12)
C3 0.0284(15) 0.0272(15) 0.0159(16) -0.0006(12) -0.0046(12) -0.0065(12)
C5 0.0259(15) 0.0290(15) 0.0156(16) 0.0049(12) -0.0001(12) -0.0060(12)
C4 0.0291(16) 0.0314(16) 0.0211(17) 0.0054(13) -0.0010(13) -0.0142(13)
C10 0.0341(18) 0.0296(17) 0.036(2) 0.0111(15) 0.0048(16) 0.0034(14)
C14 0.0339(17) 0.0207(14) 0.0278(19) -0.0023(13) 0.0029(14) -0.0035(12)
C13 0.051(2) 0.0234(16) 0.037(2) 0.0058(15) -0.0048(18) -0.0103(15)
C11 0.042(2) 0.0262(17) 0.054(3) 0.0147(17) 0.0094(19) -0.0006(15)

loop_
_atom_type_symbol
_atom_type_description
_atom_type_scat_dispersion_real
_atom_type_scat_dispersion_imag
_atom_type_scat_source
C C 0.0016 0.0014 'International Tables Vol C Tables 4.2.6.8 and 6.1.1.4'
H H 0.0000 0.0000 'International Tables Vol C Tables 4.2.6.8 and 6.1.1.4'
N N 0.0032 0.0029 'International Tables Vol C Tables 4.2.6.8 and 6.1.1.4'
O O 0.0065 0.0053 'International Tables Vol C Tables 4.2.6.8 and 6.1.1.4'
Sr Sr -1.0702 2.9773 'International Tables Vol C Tables 4.2.6.8 and 6.1.1.4'

loop_
_geom_angle_atom_site_label_1
_geom_angle_atom_site_label_2
_geom_angle_atom_site_label_3
_geom_angle
_geom_angle_site_symmetry_1
_geom_angle_site_symmetry_3
_geom_angle_publ_flag
O1 Sr1 O3 70.55(7) . 3 ?
O1 Sr1 O5 138.56(8) . . ?
O3 Sr1 O5 145.17(8) 3 . ?
O1 Sr1 O3 74.63(7) . 2_565 ?
O3 Sr1 O3 96.17(5) 3 2_565 ?
O5 Sr1 O3 79.74(8) . 2_565 ?
O1 Sr1 O6 136.77(7) . . ?
O3 Sr1 O6 67.11(7) 3 . ?
O5 Sr1 O6 84.13(8) . . ?
O3 Sr1 O6 117.86(7) 2_565 . ?
O1 Sr1 O1 96.40(6) . 4_454 ?
O3 Sr1 O1 73.29(7) 3 4_454 ?
O5 Sr1 O1 111.93(8) . 4_454 ?
O3 Sr1 O1 168.19(7) 2_565 4_454 ?
O6 Sr1 O1 63.54(7) . 4_454 ?
O1 Sr1 O2 97.82(8) . 4_454 ?
O3 Sr1 O2 119.43(7) 3 4_454 ?
O5 Sr1 O2 81.00(8) . 4_454 ?
O3 Sr1 O2 139.25(7) 2_565 4_454 ?
O6 Sr1 O2 95.32(8) . 4_454 ?
O1 Sr1 O2 48.40(7) 4_454 4_454 ?
O1 Sr1 O6 64.87(7) . 3 ?
O3 Sr1 O6 134.81(7) 3 3 ?
O5 Sr1 O6 75.10(8) . 3 ?
O3 Sr1 O6 65.71(7) 2_565 3 ?
O6 Sr1 O6 158.07(6) . 3 ?
O1 Sr1 O6 117.88(7) 4_454 3 ?
O2 Sr1 O6 74.77(7) 4_454 3 ?
O1 Sr1 O4 113.09(7) . 2_565 ?
O3 Sr1 O4 81.89(7) 3 2_565 ?
O5 Sr1 O4 69.36(8) . 2_565 ?
O3 Sr1 O4 48.78(6) 2_565 2_565 ?
O6 Sr1 O4 69.32(7) . 2_565 ?
O1 Sr1 O4 132.19(7) 4_454 2_565 ?
O2 Sr1 O4 147.50(8) 4_454 2_565 ?
O6 Sr1 O4 108.70(7) 3 2_565 ?
O1 Sr1 C7 96.15(8) . 2_565 ?
O3 Sr1 C7 92.27(7) 3 2_565 ?
O5 Sr1 C7 69.64(8) . 2_565 ?
O3 Sr1 C7 24.68(7) 2_565 2_565 ?
O6 Sr1 C7 93.87(8) . 2_565 ?
O1 Sr1 C7 156.40(8) 4_454 2_565 ?
O2 Sr1 C7 148.10(8) 4_454 2_565 ?
O6 Sr1 C7 85.58(8) 3 2_565 ?
O4 Sr1 C7 24.58(7) 2_565 2_565 ?
O1 Sr1 C1 99.24(8) . 4_454 ?
O3 Sr1 C1 96.72(7) 3 4_454 ?
O5 Sr1 C1 95.82(8) . 4_454 ?
O3 Sr1 C1 162.91(7) 2_565 4_454 ?
O6 Sr1 C1 77.69(8) . 4_454 ?
O1 Sr1 C1 24.12(7) 4_454 4_454 ?
O2 Sr1 C1 24.37(7) 4_454 4_454 ?
O6 Sr1 C1 97.21(8) 3 4_454 ?
O4 Sr1 C1 144.76(7) 2_565 4_454 ?
C7 Sr1 C1 164.07(8) 2_565 4_454 ?
O1 Sr1 Sr1 41.65(5) . 3 ?
O3 Sr1 Sr1 97.86(5) 3 3 ?
O5 Sr1 Sr1 99.95(6) . 3 ?
O3 Sr1 Sr1 39.08(4) 2_565 3 ?
O6 Sr1 Sr1 153.31(5) . 3 ?
O1 Sr1 Sr1 135.44(5) 4_454 3 ?
O2 Sr1 Sr1 111.37(5) 4_454 3 ?
O6 Sr1 Sr1 41.68(5) 3 3 ?
O4 Sr1 Sr1 87.31(5) 2_565 3 ?
C7 Sr1 Sr1 63.73(6) 2_565 3 ?
C1 Sr1 Sr1 127.48(6) 4_454 3 ?
C7 O3 Sr1 163.4(2) . 4_454 ?
C7 O3 Sr1 95.61(18) . 2_564 ?
Sr1 O3 Sr1 100.71(7) 4_454 2_564 ?
C1 O1 Sr1 161.6(2) . . ?
C1 O1 Sr1 94.55(19) . 3 ?
Sr1 O1 Sr1 99.32(7) . 3 ?
C7 O4 Sr1 90.02(18) . 2_564 ?
C12 O6 Sr1 125.3(2) . . ?
C12 O6 Sr1 136.1(2) . 4_454 ?
Sr1 O6 Sr1 95.92(7) . 4_454 ?
C1 O2 Sr1 93.89(18) . 3 ?
C9 O5 Sr1 133.0(2) . . ?
C9 N5 C10 111.9(3) . . ?
C9 N5 H5 124.1 . . ?
C10 N5 H5 124.1 . . ?
C12 N4 C14 110.7(3) . . ?
C12 N4 H4 124.6 . . ?
C14 N4 H4 124.6 . . ?
C12 N3 C13 109.9(3) . . ?
C12 N3 H3 125.1 . . ?
C13 N3 H3 125.1 . . ?
C2 C8 C6 120.7(3) . . ?
C2 C8 H8 119.6 . . ?
C6 C8 H8 119.6 . . ?
C8 C6 C5 119.2(3) . . ?
C8 C6 C7 120.0(3) . . ?
C5 C6 C7 120.8(3) . . ?
C9 N2 C11 110.6(3) . . ?
C9 N2 H2 124.7 . . ?
C11 N2 H2 124.7 . . ?
O4 C7 O3 123.2(3) . . ?
O4 C7 C6 118.8(3) . . ?
O3 C7 C6 118.0(3) . . ?
O4 C7 Sr1 65.40(16) . 2_564 ?
O3 C7 Sr1 59.71(15) . 2_564 ?
C6 C7 Sr1 163.40(19) . 2_564 ?
O6 C12 N4 125.4(3) . . ?
O6 C12 N3 124.9(3) . . ?
N4 C12 N3 109.6(3) . . ?
C3 C2 C8 119.5(3) . . ?
C3 C2 C1 120.9(3) . . ?
C8 C2 C1 119.7(3) . . ?
O1 C1 O2 122.8(3) . . ?
O1 C1 C2 118.7(3) . . ?
O2 C1 C2 118.5(3) . . ?
O1 C1 Sr1 61.34(16) . 3 ?
O2 C1 Sr1 61.74(16) . 3 ?
C2 C1 Sr1 173.3(2) . 3 ?
O5 C9 N5 126.6(3) . . ?
O5 C9 N2 124.8(4) . . ?
N5 C9 N2 108.6(3) . . ?
C4 C3 C2 120.3(3) . . ?
C4 C3 H3A 119.9 . . ?
C2 C3 H3A 119.9 . . ?
C4 C5 C6 120.3(3) . . ?
C4 C5 H5A 119.9 . . ?
C6 C5 H5A 119.9 . . ?
C3 C4 C5 120.1(3) . . ?
C3 C4 H4A 120.0 . . ?
C5 C4 H4A 120.0 . . ?
N5 C10 C11 101.7(3) . . ?
N5 C10 H10A 111.4 . . ?
C11 C10 H10A 111.4 . . ?
N5 C10 H10B 111.4 . . ?
C11 C10 H10B 111.4 . . ?
H10A C10 H10B 109.3 . . ?
N4 C14 C13 102.1(3) . . ?
N4 C14 H14A 111.4 . . ?
C13 C14 H14A 111.4 . . ?
N4 C14 H14B 111.4 . . ?
C13 C14 H14B 111.4 . . ?
H14A C14 H14B 109.2 . . ?
N3 C13 C14 101.8(3) . . ?
N3 C13 H13A 111.4 . . ?
C14 C13 H13A 111.4 . . ?
N3 C13 H13B 111.4 . . ?
C14 C13 H13B 111.4 . . ?
H13A C13 H13B 109.3 . . ?
N2 C11 C10 102.0(3) . . ?
N2 C11 H11A 111.4 . . ?
C10 C11 H11A 111.4 . . ?
N2 C11 H11B 111.4 . . ?
C10 C11 H11B 111.4 . . ?
H11A C11 H11B 109.2 . . ?

loop_
_geom_bond_atom_site_label_1
_geom_bond_atom_site_label_2
_geom_bond_distance
_geom_bond_site_symmetry_2
_geom_bond_publ_flag
Sr1 O1 2.542(2) . ?
Sr1 O3 2.555(2) 3 ?
Sr1 O5 2.570(2) . ?
Sr1 O3 2.617(2) 2_565 ?
Sr1 O6 2.663(2) . ?
Sr1 O1 2.683(2) 4_454 ?
Sr1 O2 2.691(2) 4_454 ?
Sr1 O6 2.700(2) 3 ?
Sr1 O4 2.743(2) 2_565 ?
Sr1 C7 3.017(3) 2_565 ?
Sr1 C1 3.047(3) 4_454 ?
Sr1 Sr1 3.98285(19) 3 ?
O3 C7 1.265(4) . ?
O1 C1 1.249(4) . ?
O4 C7 1.255(4) . ?
O6 C12 1.242(4) . ?
O2 C1 1.260(4) . ?
O5 C9 1.242(4) . ?
N5 C9 1.345(5) . ?
N5 C10 1.457(4) . ?
N5 H5 0.8800 . ?
N4 C12 1.347(4) . ?
N4 C14 1.456(4) . ?
N4 H4 0.8800 . ?
N3 C12 1.353(4) . ?
N3 C13 1.465(5) . ?
N3 H3 0.8800 . ?
C8 C2 1.394(4) . ?
C8 C6 1.397(4) . ?
C8 H8 0.9500 . ?
C6 C5 1.395(4) . ?
C6 C7 1.504(4) . ?
N2 C9 1.368(4) . ?
N2 C11 1.460(5) . ?
N2 H2 0.8800 . ?
C2 C3 1.393(4) . ?
C2 C1 1.512(4) . ?
C3 C4 1.388(5) . ?
C3 H3A 0.9500 . ?
C5 C4 1.395(5) . ?
C5 H5A 0.9500 . ?
C4 H4A 0.9500 . ?
C10 C11 1.537(6) . ?
C10 H10A 0.9900 . ?
C10 H10B 0.9900 . ?
C14 C13 1.526(5) . ?
C14 H14A 0.9900 . ?
C14 H14B 0.9900 . ?
C13 H13A 0.9900 . ?
C13 H13B 0.9900 . ?
C11 H11A 0.9900 . ?
C11 H11B 0.9900 . ?

loop_
_geom_torsion_atom_site_label_1
_geom_torsion_atom_site_label_2
_geom_torsion_atom_site_label_3
_geom_torsion_atom_site_label_4
_geom_torsion
_geom_torsion_site_symmetry_1
_geom_torsion_site_symmetry_2
_geom_torsion_site_symmetry_3
_geom_torsion_site_symmetry_4
_geom_torsion_publ_flag
C2 C8 C6 C5 -1.1(4) . . . . ?
C2 C8 C6 C7 179.9(3) . . . . ?
Sr1 O4 C7 O3 15.8(3) 2_564 . . . ?
Sr1 O4 C7 C6 -162.0(2) 2_564 . . . ?
Sr1 O3 C7 O4 152.4(5) 4_454 . . . ?
Sr1 O3 C7 O4 -16.7(3) 2_564 . . . ?
Sr1 O3 C7 C6 -29.8(8) 4_454 . . . ?
Sr1 O3 C7 C6 161.2(2) 2_564 . . . ?
Sr1 O3 C7 Sr1 169.1(7) 4_454 . . 2_564 ?
C8 C6 C7 O4 -160.9(3) . . . . ?
C5 C6 C7 O4 20.1(4) . . . . ?
C8 C6 C7 O3 21.1(4) . . . . ?
C5 C6 C7 O3 -157.8(3) . . . . ?
C8 C6 C7 Sr1 98.7(7) . . . 2_564 ?
C5 C6 C7 Sr1 -80.3(8) . . . 2_564 ?
Sr1 O6 C12 N4 -129.3(3) . . . . ?
Sr1 O6 C12 N4 27.2(5) 4_454 . . . ?
Sr1 O6 C12 N3 52.1(4) . . . . ?
Sr1 O6 C12 N3 -151.4(3) 4_454 . . . ?
C14 N4 C12 O6 -173.0(3) . . . . ?
C14 N4 C12 N3 5.9(4) . . . . ?
C13 N3 C12 O6 -170.3(3) . . . . ?
C13 N3 C12 N4 10.9(4) . . . . ?
C6 C8 C2 C3 2.8(4) . . . . ?
C6 C8 C2 C1 -176.2(3) . . . . ?
Sr1 O1 C1 O2 -145.6(5) . . . . ?
Sr1 O1 C1 O2 -6.7(3) 3 . . . ?
Sr1 O1 C1 C2 33.6(8) . . . . ?
Sr1 O1 C1 C2 172.4(2) 3 . . . ?
Sr1 O1 C1 Sr1 -138.8(7) . . . 3 ?
Sr1 O2 C1 O1 6.7(3) 3 . . . ?
Sr1 O2 C1 C2 -172.4(2) 3 . . . ?
C3 C2 C1 O1 -174.8(3) . . . . ?
C8 C2 C1 O1 4.2(4) . . . . ?
C3 C2 C1 O2 4.4(4) . . . . ?
C8 C2 C1 O2 -176.6(3) . . . . ?
Sr1 O5 C9 N5 -44.3(5) . . . . ?
Sr1 O5 C9 N2 135.9(3) . . . . ?
C10 N5 C9 O5 174.0(3) . . . . ?
C10 N5 C9 N2 -6.2(4) . . . . ?
C11 N2 C9 O5 170.1(3) . . . . ?
C11 N2 C9 N5 -9.8(4) . . . . ?
C8 C2 C3 C4 -2.1(5) . . . . ?
C1 C2 C3 C4 176.9(3) . . . . ?
C8 C6 C5 C4 -1.3(5) . . . . ?
C7 C6 C5 C4 177.7(3) . . . . ?
C2 C3 C4 C5 -0.3(5) . . . . ?
C6 C5 C4 C3 2.0(5) . . . . ?
C9 N5 C10 C11 18.2(4) . . . . ?
C12 N4 C14 C13 -18.9(4) . . . . ?
C12 N3 C13 C14 -21.7(4) . . . . ?
N4 C14 C13 N3 23.3(4) . . . . ?
C9 N2 C11 C10 20.2(4) . . . . ?
N5 C10 C11 N2 -21.9(4) . . . . ?
